data_4068185
loop_
_publ_author_name
'Dias, H. V. Rasika'
'Wu, Jiang'

_publ_section_title
;
 Structurally Similar, Thermally Stable Copper(I), Silver(I), and Gold(I)
 Ethylene Complexes Supported by a Fluorinated Scorpionate
;
_journal_issue 4
_journal_name_full Organometallics
_journal_page_first 1511
_journal_paper_doi 10.1021/om201185v
_journal_volume 31
_journal_year 2012
_chemical_formula_sum 'C23 H15 Au B F15 N6'
_chemical_formula_weight 868.19
_chemical_name_common '[PhB(3-C2F5Pz)3]AuC2H4'
_chemical_name_systematic
; 
 ? 
;
_space_group_IT_number 19
_symmetry_cell_setting orthorhombic
_symmetry_space_group_name_Hall 'P 2ac 2ab'
_symmetry_space_group_name_H-M 'P 21 21 21'
_atom_sites_solution_hydrogens geom
_atom_sites_solution_primary direct
_atom_sites_solution_secondary difmap
_audit_creation_method SHELXL-97
_cell_angle_alpha 90.00
_cell_angle_beta 90.00
_cell_angle_gamma 90.00
_cell_formula_units_Z 4
_cell_length_a 13.2540(10)
_cell_length_b 14.1925(11)
_cell_length_c 14.9711(12)
_cell_measurement_reflns_used 5506
_cell_measurement_temperature 100(2)
_cell_measurement_theta_max 27.85
_cell_measurement_theta_min 2.50
_cell_volume 2816.2(4)
_computing_cell_refinement 'Bruker SMART'
_computing_data_collection 'Bruker SMART'
_computing_data_reduction 'Bruker SAINT'
_computing_molecular_graphics 'Bruker SHELXTL'
_computing_publication_material 'Bruker SHELXTL'
_computing_structure_refinement 'SHELXL-97 (Sheldrick, 2008)'
_computing_structure_solution 'SHELXS-97 (Sheldrick, 2008)'
_diffrn_ambient_temperature 100(2)
_diffrn_measured_fraction_theta_full 1.000
_diffrn_measured_fraction_theta_max 1.000
_diffrn_measurement_device_type 'CCD area detector'
_diffrn_measurement_method 'phi and omega scans'
_diffrn_radiation_monochromator graphite
_diffrn_radiation_source 'fine-focus sealed tube'
_diffrn_radiation_type MoK\a
_diffrn_radiation_wavelength 0.71073
_diffrn_reflns_av_R_equivalents 0.0476
_diffrn_reflns_av_sigmaI/netI 0.0546
_diffrn_reflns_limit_h_max 16
_diffrn_reflns_limit_h_min -16
_diffrn_reflns_limit_k_max 17
_diffrn_reflns_limit_k_min -17
_diffrn_reflns_limit_l_max 18
_diffrn_reflns_limit_l_min -18
_diffrn_reflns_number 22484
_diffrn_reflns_theta_full 26.50
_diffrn_reflns_theta_max 26.50
_diffrn_reflns_theta_min 1.98
_exptl_absorpt_coefficient_mu 5.351
_exptl_absorpt_correction_T_max 0.8474
_exptl_absorpt_correction_T_min 0.3995
_exptl_absorpt_correction_type multi-scan
_exptl_absorpt_process_details SADABS
_exptl_crystal_colour colorless
_exptl_crystal_density_diffrn 2.048
_exptl_crystal_density_method 'not measured'
_exptl_crystal_description plates
_exptl_crystal_F_000 1656
_exptl_crystal_size_max 0.21
_exptl_crystal_size_mid 0.14
_exptl_crystal_size_min 0.03
_refine_diff_density_max 2.399
_refine_diff_density_min -0.641
_refine_diff_density_rms 0.155
_refine_ls_abs_structure_details 'Flack H D (1983), Acta Cryst. A39, 876-881'
_refine_ls_abs_structure_Flack -0.001(9)
_refine_ls_extinction_method none
_refine_ls_goodness_of_fit_ref 1.069
_refine_ls_hydrogen_treatment constr
_refine_ls_matrix_type full
_refine_ls_number_parameters 415
_refine_ls_number_reflns 5825
_refine_ls_number_restraints 0
_refine_ls_restrained_S_all 1.069
_refine_ls_R_factor_all 0.0479
_refine_ls_R_factor_gt 0.0381
_refine_ls_shift/su_max 0.001
_refine_ls_shift/su_mean 0.000
_refine_ls_structure_factor_coef Fsqd
_refine_ls_weighting_details 'calc w=1/[\s^2^(Fo^2^)+(0.0474P)^2^+0.1016P] where P=(Fo^2^+2Fc^2^)/3'
_refine_ls_weighting_scheme calc
_refine_ls_wR_factor_gt 0.0863
_refine_ls_wR_factor_ref 0.0911
_reflns_number_gt 5114
_reflns_number_total 5825
_reflns_threshold_expression >2sigma(I)
_cod_data_source_file om201185v_si_002.cif
_cod_data_source_block dias474s
_cod_depositor_comments
;
The following automatic conversions were performed:

'_symmetry_cell_setting' value 'Orthorhombic' changed to
'orthorhombic' according to
/home/saulius/struct/CIF-dictionaries/cif_core.dic dictionary named
'cif_core.dic' version 2.4.1 from 2010-06-29.

Automatic conversion script
Id: cif_fix_values 1715 2011-07-08 13:25:40Z adriana 
;
_cod_original_sg_symbol_H-M P2(1)2(1)2(1)
_cod_database_code 4068185

loop_
_symmetry_equiv_pos_as_xyz
'x, y, z'
'-x+1/2, -y, z+1/2'
'-x, y+1/2, -z+1/2'
'x+1/2, -y+1/2, -z'

loop_
_atom_site_label
_atom_site_type_symbol
_atom_site_fract_x
_atom_site_fract_y
_atom_site_fract_z
_atom_site_U_iso_or_equiv
_atom_site_adp_type
_atom_site_occupancy
_atom_site_symmetry_multiplicity
_atom_site_calc_flag
_atom_site_refinement_flags
Au Au 0.330876(19) 0.210521(19) 0.959673(18) 0.02843(9) Uani 1 1 d .
N1 N 0.5089(5) 0.1505(4) 0.8370(4) 0.0289(14) Uani 1 1 d .
N2 N 0.4650(4) 0.1285(4) 0.9177(4) 0.0284(13) Uani 1 1 d .
N3 N 0.4766(5) 0.3259(4) 0.8402(4) 0.0293(14) Uani 1 1 d .
N4 N 0.4193(5) 0.3343(4) 0.9155(4) 0.0314(14) Uani 1 1 d .
N5 N 0.5347(5) 0.2479(5) 0.7008(5) 0.0416(17) Uani 1 1 d .
N6 N 0.6361(6) 0.2569(8) 0.7087(5) 0.078(3) Uani 1 1 d .
B B 0.4659(6) 0.2351(6) 0.7815(6) 0.0302(19) Uani 1 1 d .
C1 C 0.5108(5) 0.0496(5) 0.9472(5) 0.0324(17) Uani 1 1 d .
C2 C 0.5836(6) 0.0206(6) 0.8864(6) 0.047(2) Uani 1 1 d .
H2 H 0.6270 -0.0325 0.8912 0.056 Uiso 1 1 calc R
C3 C 0.5796(6) 0.0846(7) 0.8184(6) 0.046(2) Uani 1 1 d .
H3 H 0.6201 0.0830 0.7660 0.056 Uiso 1 1 calc R
C4 C 0.4867(6) 0.0071(5) 1.0357(6) 0.0414(18) Uani 1 1 d .
C5 C 0.5243(6) 0.0606(6) 1.1147(6) 0.043(2) Uani 1 1 d .
C6 C 0.4328(6) 0.4221(5) 0.9455(5) 0.0338(18) Uani 1 1 d .
C7 C 0.4989(7) 0.4710(6) 0.8930(6) 0.042(2) Uani 1 1 d .
H7 H 0.5224 0.5337 0.9007 0.050 Uiso 1 1 calc R
C8 C 0.5236(6) 0.4084(6) 0.8261(6) 0.041(2) Uani 1 1 d .
H8 H 0.5672 0.4216 0.7774 0.049 Uiso 1 1 calc R
C9 C 0.3773(6) 0.4582(6) 1.0259(7) 0.045(2) Uani 1 1 d .
C10 C 0.4172(6) 0.4279(6) 1.1149(6) 0.044(2) Uani 1 1 d .
C11 C 0.6723(8) 0.2627(8) 0.6259(6) 0.064(3) Uani 1 1 d .
C12 C 0.5964(6) 0.2602(6) 0.5632(6) 0.044(2) Uani 1 1 d .
H12 H 0.6023 0.2649 0.5001 0.053 Uiso 1 1 calc R
C13 C 0.5104(6) 0.2494(5) 0.6127(5) 0.0329(16) Uani 1 1 d .
H13 H 0.4441 0.2438 0.5892 0.040 Uiso 1 1 calc R
C15 C 0.8372(13) 0.336(2) 0.6437(15) 0.195(15) Uani 1 1 d .
F15 F 0.7908(6) 0.4110(6) 0.5876(10) 0.165(6) Uani 1 1 d .
F13 F 0.8286(6) 0.3520(8) 0.7296(7) 0.147(4) Uani 1 1 d .
F14 F 0.9386(5) 0.3272(6) 0.6262(6) 0.115(3) Uani 1 1 d .
C14 C 0.7842(11) 0.2716(18) 0.6103(9) 0.145(9) Uani 1 1 d .
F11 F 0.8391(5) 0.1885(4) 0.6686(5) 0.0773(19) Uani 1 1 d .
F12 F 0.8081(5) 0.2413(9) 0.5282(4) 0.135(4) Uani 1 1 d .
C16 C 0.3507(5) 0.2189(6) 0.7532(4) 0.0286(16) Uani 1 1 d .
C17 C 0.3102(6) 0.1269(6) 0.7481(5) 0.0323(18) Uani 1 1 d .
H17 H 0.3517 0.0745 0.7623 0.039 Uiso 1 1 calc R
C18 C 0.2117(6) 0.1121(6) 0.7228(6) 0.042(2) Uani 1 1 d .
H18 H 0.1864 0.0497 0.7173 0.051 Uiso 1 1 calc R
C19 C 0.1492(6) 0.1886(6) 0.7053(6) 0.042(2) Uani 1 1 d .
H19 H 0.0809 0.1783 0.6888 0.051 Uiso 1 1 calc R
C20 C 0.1858(6) 0.2796(6) 0.7119(5) 0.0350(17) Uani 1 1 d .
H20 H 0.1438 0.3324 0.7004 0.042 Uiso 1 1 calc R
C21 C 0.2861(6) 0.2910(7) 0.7359(5) 0.0343(16) Uani 1 1 d .
H21 H 0.3114 0.3534 0.7405 0.041 Uiso 1 1 calc R
C22 C 0.1848(6) 0.2273(6) 1.0098(6) 0.047(2) Uani 1 1 d .
H22A H 0.1787 0.2604 1.0677 0.057 Uiso 1 1 calc R
H22B H 0.1322 0.2454 0.9661 0.057 Uiso 1 1 calc R
C23 C 0.2092(6) 0.1339(6) 1.0134(6) 0.042(2) Uani 1 1 d .
H23A H 0.1727 0.0916 0.9719 0.051 Uiso 1 1 calc R
H23B H 0.2192 0.1066 1.0736 0.051 Uiso 1 1 calc R
F1 F 0.3850(3) -0.0034(4) 1.0452(4) 0.0575(14) Uani 1 1 d .
F2 F 0.5273(4) -0.0792(3) 1.0395(4) 0.0617(14) Uani 1 1 d .
F3 F 0.4976(4) 0.0184(4) 1.1914(3) 0.0631(15) Uani 1 1 d .
F4 F 0.6248(4) 0.0666(4) 1.1138(3) 0.0488(12) Uani 1 1 d .
F5 F 0.4891(4) 0.1484(4) 1.1174(3) 0.0507(12) Uani 1 1 d .
F6 F 0.3807(5) 0.5540(3) 1.0263(4) 0.0686(16) Uani 1 1 d .
F7 F 0.2789(4) 0.4331(4) 1.0236(4) 0.0606(16) Uani 1 1 d .
F8 F 0.5111(4) 0.4560(5) 1.1260(4) 0.0673(16) Uani 1 1 d .
F9 F 0.3609(4) 0.4635(5) 1.1817(4) 0.0642(16) Uani 1 1 d .
F10 F 0.4162(5) 0.3344(4) 1.1239(4) 0.0668(16) Uani 1 1 d .

loop_
_atom_site_aniso_label
_atom_site_aniso_U_11
_atom_site_aniso_U_22
_atom_site_aniso_U_33
_atom_site_aniso_U_23
_atom_site_aniso_U_13
_atom_site_aniso_U_12
Au 0.02440(12) 0.03222(13) 0.02867(13) -0.00031(13) 0.00273(12) -0.00123(12)
N1 0.028(3) 0.043(4) 0.016(3) 0.004(3) 0.000(3) 0.003(3)
N2 0.026(3) 0.033(3) 0.026(3) -0.004(3) 0.002(2) 0.000(3)
N3 0.028(3) 0.034(3) 0.027(3) -0.002(3) 0.003(3) -0.010(3)
N4 0.023(3) 0.034(3) 0.037(4) -0.002(3) -0.001(3) 0.000(3)
N5 0.035(4) 0.064(4) 0.025(3) -0.004(3) 0.001(3) -0.012(3)
N6 0.034(4) 0.170(10) 0.031(4) -0.008(5) 0.003(3) -0.034(5)
B 0.030(4) 0.033(5) 0.027(4) 0.002(3) -0.002(3) -0.005(3)
C1 0.028(4) 0.033(4) 0.037(5) -0.003(3) -0.010(3) -0.003(3)
C2 0.037(5) 0.053(5) 0.050(5) -0.019(5) -0.015(4) 0.018(4)
C3 0.028(4) 0.069(6) 0.042(5) -0.023(5) 0.000(4) 0.002(4)
C4 0.037(4) 0.030(4) 0.058(5) 0.016(4) -0.011(4) -0.003(3)
C5 0.038(5) 0.052(5) 0.040(5) 0.017(4) -0.002(4) -0.001(4)
C6 0.034(4) 0.033(4) 0.034(5) 0.000(3) -0.011(3) -0.002(3)
C7 0.043(5) 0.037(4) 0.044(5) 0.010(4) -0.020(4) -0.012(4)
C8 0.031(4) 0.047(5) 0.044(5) 0.015(4) -0.009(4) -0.010(4)
C9 0.038(4) 0.035(4) 0.063(7) -0.022(5) -0.008(4) 0.002(3)
C10 0.037(5) 0.052(5) 0.045(5) -0.019(4) 0.000(4) -0.004(4)
C11 0.042(5) 0.120(9) 0.031(4) -0.006(5) 0.010(4) -0.021(6)
C12 0.040(5) 0.058(5) 0.035(5) 0.003(4) 0.005(3) -0.007(4)
C13 0.033(4) 0.040(4) 0.025(4) 0.003(3) 0.004(3) 0.002(3)
C15 0.060(10) 0.36(4) 0.165(19) -0.12(2) 0.029(12) -0.103(18)
F15 0.062(5) 0.111(6) 0.323(17) 0.136(9) -0.013(7) -0.002(4)
F13 0.050(4) 0.235(11) 0.157(8) -0.118(8) 0.017(6) -0.034(6)
F14 0.030(3) 0.175(8) 0.140(7) 0.005(6) 0.008(4) -0.013(4)
C14 0.074(9) 0.32(3) 0.045(7) -0.024(13) 0.017(6) -0.064(14)
F11 0.049(3) 0.087(4) 0.096(5) 0.031(3) 0.013(3) 0.020(3)
F12 0.052(4) 0.297(12) 0.058(4) -0.024(6) 0.032(3) -0.030(5)
C16 0.035(4) 0.043(4) 0.008(3) 0.003(3) 0.009(3) -0.006(4)
C17 0.032(5) 0.037(4) 0.028(4) -0.005(3) -0.001(3) 0.007(3)
C18 0.037(4) 0.042(5) 0.047(5) -0.015(4) -0.004(4) -0.006(4)
C19 0.025(4) 0.062(6) 0.040(4) -0.008(4) -0.007(3) -0.006(4)
C20 0.034(4) 0.040(4) 0.031(4) 0.002(3) -0.002(3) 0.008(4)
C21 0.036(4) 0.039(4) 0.028(4) 0.001(4) -0.004(3) -0.012(4)
C22 0.035(5) 0.051(5) 0.056(5) -0.001(4) 0.015(4) -0.001(4)
C23 0.030(4) 0.044(4) 0.053(6) 0.009(4) 0.009(4) -0.010(4)
F1 0.034(3) 0.058(3) 0.081(4) 0.030(3) -0.009(3) -0.017(2)
F2 0.070(4) 0.034(2) 0.081(4) 0.011(3) -0.027(3) 0.001(2)
F3 0.052(3) 0.090(4) 0.047(3) 0.032(3) -0.001(3) -0.009(3)
F4 0.034(3) 0.069(3) 0.043(3) 0.004(3) -0.003(2) -0.013(2)
F5 0.062(3) 0.053(3) 0.037(3) 0.002(2) -0.002(3) 0.004(3)
F6 0.093(4) 0.035(3) 0.077(4) -0.014(3) -0.005(3) 0.009(3)
F7 0.033(3) 0.070(3) 0.078(4) -0.032(3) -0.004(3) 0.007(2)
F8 0.048(3) 0.105(5) 0.049(3) -0.026(3) -0.007(3) 0.000(3)
F9 0.063(4) 0.081(4) 0.049(3) -0.028(3) 0.010(3) -0.002(3)
F10 0.105(5) 0.059(3) 0.037(3) -0.001(3) 0.007(3) 0.011(3)

loop_
_atom_type_symbol
_atom_type_description
_atom_type_scat_dispersion_real
_atom_type_scat_dispersion_imag
_atom_type_scat_source
C C 0.0033 0.0016 'International Tables Vol C Tables 4.2.6.8 and 6.1.1.4'
H H 0.0000 0.0000 'International Tables Vol C Tables 4.2.6.8 and 6.1.1.4'
B B 0.0013 0.0007 'International Tables Vol C Tables 4.2.6.8 and 6.1.1.4'
N N 0.0061 0.0033 'International Tables Vol C Tables 4.2.6.8 and 6.1.1.4'
F F 0.0171 0.0103 'International Tables Vol C Tables 4.2.6.8 and 6.1.1.4'
Au Au -2.0133 8.8022 'International Tables Vol C Tables 4.2.6.8 and 6.1.1.4'

loop_
_geom_angle_atom_site_label_1
_geom_angle_atom_site_label_2
_geom_angle_atom_site_label_3
_geom_angle
C22 Au C23 38.0(3)
C22 Au N4 120.5(3)
C23 Au N4 158.5(3)
C22 Au N2 154.8(3)
C23 Au N2 116.8(3)
N4 Au N2 84.7(2)
C3 N1 N2 108.5(6)
C3 N1 B 132.2(7)
N2 N1 B 119.0(6)
C1 N2 N1 106.5(6)
C1 N2 Au 134.9(5)
N1 N2 Au 117.9(4)
C8 N3 N4 108.1(6)
C8 N3 B 132.1(7)
N4 N3 B 119.1(6)
C6 N4 N3 106.5(6)
C6 N4 Au 135.3(6)
N3 N4 Au 118.2(4)
N6 N5 C13 108.6(7)
N6 N5 B 122.4(7)
C13 N5 B 129.0(7)
C11 N6 N5 106.3(8)
N5 B N3 107.0(6)
N5 B N1 107.1(6)
N3 B N1 107.4(6)
N5 B C16 112.3(6)
N3 B C16 110.6(6)
N1 B C16 112.1(6)
N2 C1 C2 110.2(7)
N2 C1 C4 122.0(7)
C2 C1 C4 127.7(7)
C3 C2 C1 105.3(7)
C3 C2 H2 127.3
C1 C2 H2 127.3
N1 C3 C2 109.4(8)
N1 C3 H3 125.3
C2 C3 H3 125.3
F2 C4 F1 107.0(6)
F2 C4 C1 108.8(7)
F1 C4 C1 110.4(7)
F2 C4 C5 107.3(7)
F1 C4 C5 107.7(8)
C1 C4 C5 115.3(6)
F5 C5 F4 106.9(7)
F5 C5 F3 107.4(7)
F4 C5 F3 107.4(7)
F5 C5 C4 112.5(7)
F4 C5 C4 111.0(8)
F3 C5 C4 111.3(7)
N4 C6 C7 111.5(8)
N4 C6 C9 121.5(7)
C7 C6 C9 127.0(8)
C6 C7 C8 104.0(7)
C6 C7 H7 128.0
C8 C7 H7 128.0
N3 C8 C7 109.8(8)
N3 C8 H8 125.1
C7 C8 H8 125.1
F7 C9 F6 107.2(7)
F7 C9 C10 106.8(8)
F6 C9 C10 105.8(7)
F7 C9 C6 111.2(7)
F6 C9 C6 109.2(8)
C10 C9 C6 116.2(7)
F8 C10 F10 107.3(8)
F8 C10 F9 108.5(7)
F10 C10 F9 107.1(8)
F8 C10 C9 111.0(8)
F10 C10 C9 111.8(7)
F9 C10 C9 110.9(7)
N6 C11 C12 111.7(9)
N6 C11 C14 120.2(9)
C12 C11 C14 128.1(9)
C13 C12 C11 104.0(7)
C13 C12 H12 128.0
C11 C12 H12 128.0
N5 C13 C12 109.3(7)
N5 C13 H13 125.4
C12 C13 H13 125.4
C14 C15 F13 118(2)
C14 C15 F14 114(2)
F13 C15 F14 106.7(16)
C14 C15 F15 93.8(19)
F13 C15 F15 113(2)
F14 C15 F15 111.1(18)
C15 C14 F12 117.8(15)
C15 C14 C11 123.4(19)
F12 C14 C11 110.3(11)
C15 C14 F11 93.6(19)
F12 C14 F11 98.9(16)
C11 C14 F11 107.2(13)
C21 C16 C17 116.5(7)
C21 C16 B 122.9(7)
C17 C16 B 120.6(7)
C18 C17 C16 121.1(8)
C18 C17 H17 119.4
C16 C17 H17 119.4
C17 C18 C19 119.8(8)
C17 C18 H18 120.1
C19 C18 H18 120.1
C20 C19 C18 120.5(7)
C20 C19 H19 119.8
C18 C19 H19 119.8
C19 C20 C21 117.6(8)
C19 C20 H20 121.2
C21 C20 H20 121.2
C16 C21 C20 124.4(8)
C16 C21 H21 117.8
C20 C21 H21 117.8
C23 C22 Au 71.6(5)
C23 C22 H22A 116.4
Au C22 H22A 116.4
C23 C22 H22B 116.4
Au C22 H22B 116.4
H22A C22 H22B 113.4
C22 C23 Au 70.4(5)
C22 C23 H23A 116.6
Au C23 H23A 116.6
C22 C23 H23B 116.6
Au C23 H23B 116.6
H23A C23 H23B 113.6

loop_
_geom_bond_atom_site_label_1
_geom_bond_atom_site_label_2
_geom_bond_distance
Au C22 2.089(8)
Au C23 2.105(7)
Au N4 2.213(6)
Au N2 2.216(6)
N1 C3 1.353(10)
N1 N2 1.377(8)
N1 B 1.568(10)
N2 C1 1.348(9)
N3 C8 1.343(10)
N3 N4 1.364(8)
N3 B 1.566(10)
N4 C6 1.336(9)
N5 N6 1.355(10)
N5 C13 1.358(10)
N5 B 1.525(11)
N6 C11 1.332(11)
B C16 1.601(11)
C1 C2 1.388(12)
C1 C4 1.490(12)
C2 C3 1.366(12)
C2 H2 0.9500
C3 H3 0.9500
C4 F2 1.340(8)
C4 F1 1.363(9)
C4 C5 1.491(13)
C5 F5 1.331(10)
C5 F4 1.335(9)
C5 F3 1.344(10)
C6 C7 1.367(11)
C6 C9 1.502(12)
C7 C8 1.377(12)
C7 H7 0.9500
C8 H8 0.9500
C9 F7 1.352(9)
C9 F6 1.361(9)
C9 C10 1.497(14)
C10 F8 1.318(10)
C10 F10 1.334(10)
C10 F9 1.345(10)
C11 C12 1.377(13)
C11 C14 1.507(16)
C12 C13 1.368(11)
C12 H12 0.9500
C13 H13 0.9500
C15 C14 1.25(3)
C15 F13 1.31(2)
C15 F14 1.375(19)
C15 F15 1.49(3)
C14 F12 1.341(15)
C14 F11 1.64(2)
C16 C21 1.359(12)
C16 C17 1.414(11)
C17 C18 1.376(11)
C17 H17 0.9500
C18 C19 1.390(12)
C18 H18 0.9500
C19 C20 1.383(12)
C19 H19 0.9500
C20 C21 1.387(10)
C20 H20 0.9500
C21 H21 0.9500
C22 C23 1.366(12)
C22 H22A 0.9900
C22 H22B 0.9900
C23 H23A 0.9900
C23 H23B 0.9900
